data_7127701
loop_
_publ_author_name
'Sumida, Akifumi'
'Kobayashi, Ryosuke'
'Yumura, Takashi'
'Imoto, Hiroaki'
'Naka, Kensuke'

_publ_section_title
;
 Dibenzoarsacrowns: an experimental and computational study on the
 coordination behaviors.
;
_journal_issue 16
_journal_name_full 'Chemical communications (Cambridge, England)'
_journal_page_first 2013
_journal_page_last 2016
_journal_paper_doi 10.1039/d0cc07191a
_journal_volume 57
_journal_year 2021
_chemical_formula_moiety 'C29 H35 As Au Cl3 F6 Na O6 P'
_chemical_formula_sum 'C29 H35 As Au Cl3 F6 Na O6 P'
_chemical_formula_weight 1025.79
_space_group_crystal_system triclinic
_space_group_IT_number 2
_space_group_name_Hall '-P 1'
_space_group_name_H-M_alt 'P -1'
_atom_sites_solution_hydrogens geom
_atom_sites_solution_primary direct
_atom_sites_solution_secondary difmap
_audit_update_record
;
2020-09-29 deposited with the CCDC.	2020-12-26 downloaded from the CCDC.
;
_cell_angle_alpha 70.400(14)
_cell_angle_beta 84.367(11)
_cell_angle_gamma 85.551(12)
_cell_formula_units_Z 2
_cell_length_a 9.108(5)
_cell_length_b 13.445(7)
_cell_length_c 15.796(8)
_cell_measurement_reflns_used 5676
_cell_measurement_temperature 93
_cell_measurement_theta_max 27.49
_cell_measurement_theta_min 6.21
_cell_volume 1811.4(17)
_computing_cell_refinement DTREK
_computing_data_collection DTREK
_computing_data_reduction DTREK
_computing_molecular_graphics 'CrystalStructure 4.1'
_computing_publication_material 'CrystalStructure 4.1 (Rigaku, 2014)'
_computing_structure_refinement 'SHELXL2013 (Sheldrick, 2008)'
_computing_structure_solution 'SIR2011 (Burla, et al., 2012)'
_diffrn_ambient_temperature 93
_diffrn_detector_area_resol_mean 13.653
_diffrn_measured_fraction_theta_full 0.979
_diffrn_measured_fraction_theta_max 0.979
_diffrn_measurement_device_type 'Rigaku XtaLAB mini'
_diffrn_measurement_method \w
_diffrn_radiation_type 'Mo K\a'
_diffrn_radiation_wavelength 0.71075
_diffrn_reflns_av_R_equivalents 0.0312
_diffrn_reflns_Laue_measured_fraction_full 0.979
_diffrn_reflns_Laue_measured_fraction_max 0.979
_diffrn_reflns_limit_h_max 11
_diffrn_reflns_limit_h_min -11
_diffrn_reflns_limit_k_max 17
_diffrn_reflns_limit_k_min -17
_diffrn_reflns_limit_l_max 20
_diffrn_reflns_limit_l_min -20
_diffrn_reflns_number 18833
_diffrn_reflns_point_group_measured_fraction_full 0.979
_diffrn_reflns_point_group_measured_fraction_max 0.979
_diffrn_reflns_theta_full 25.242
_diffrn_reflns_theta_max 27.483
_diffrn_reflns_theta_min 6.678
_diffrn_standards_number 0
_exptl_absorpt_coefficient_mu 5.329
_exptl_absorpt_correction_T_max 1.000
_exptl_absorpt_correction_T_min 1.000
_exptl_absorpt_correction_type numerical
_exptl_absorpt_process_details 'NUMABS (Rigaku, 1999)'
_exptl_crystal_colour colorless
_exptl_crystal_density_diffrn 1.880
_exptl_crystal_density_method 'not measured'
_exptl_crystal_description prism
_exptl_crystal_F_000 1000.00
_exptl_crystal_size_max 0.230
_exptl_crystal_size_mid 0.170
_exptl_crystal_size_min 0.130
_refine_diff_density_max 1.01
_refine_diff_density_min -1.51
_refine_ls_extinction_method none
_refine_ls_goodness_of_fit_ref 1.121
_refine_ls_hydrogen_treatment constr
_refine_ls_number_parameters 461
_refine_ls_number_reflns 8139
_refine_ls_number_restraints 3
_refine_ls_R_factor_all 0.0302
_refine_ls_R_factor_gt 0.0277
_refine_ls_shift/su_max 0.001
_refine_ls_structure_factor_coef Fsqd
_refine_ls_weighting_details 'w = 1/[\s^2^(Fo^2^)+(0.0099P)^2^+2.1448P] where P=(Fo^2^+2Fc^2^)/3'
_refine_ls_weighting_scheme calc
_refine_ls_wR_factor_gt 0.0582
_refine_ls_wR_factor_ref 0.0593
_reflns_number_gt 7655
_reflns_number_total 8139
_reflns_threshold_expression F^2^>2.0\s(F^2^)
_cod_data_source_file d0cc07191a2.cif
_cod_data_source_block '[AuCl(4)]+NaPF6'
_cod_depositor_comments 'Adding full bibliography for 7127700--7127710.cif.'
_cod_original_cell_volume 1811.5(17)
_cod_database_code 7127701
_shelxl_res_file
;

    shelxl.res created by SHELXL-2014/7

TITL 21arsacrown7AuClNaPF6
CELL 0.71075 9.1084 13.4451 15.7964 70.3996 84.3673 85.5506
ZERR 2 0.00528 0.00667 0.00785 0.0142 0.011 0.0122
LATT 1
SFAC C H As Au Cl F Na O P
UNIT 58 70 2 2 6 12 2 12 2
SADI Cl2 C29 Cl2A C29A
SADI Cl3 C29 Cl3A C29A
SADI 0.04 Cl2 Cl3 Cl2A Cl3A
 
L.S. 5
PLAN  6
SIZE 0.17 0.13 0.23
TEMP -180
CONF
FREE P1 Na1
FREE Au1 Na1
FMAP 2
WPDB -2
HTAB
BOND $H
LIST 4
ACTA
MORE -1
REM <olex2.extras>
REM <HklSrc "%.\\shelxl.hkl">
REM </olex2.extras>
 
WGHT    0.009900    2.144800
FVAR       1.10808   0.80453
AU1   4    0.751877    0.121889    0.269957    11.00000    0.01797    0.02452 =
         0.01819   -0.01054   -0.00581    0.00131
AS1   3    0.631324    0.082454    0.162579    11.00000    0.01623    0.01858 =
         0.01444   -0.00736   -0.00439    0.00045
CL1   5    0.867405    0.165251    0.373403    11.00000    0.02528    0.04811 =
         0.03159   -0.02645   -0.01355    0.00392
PART -1
CL2   5    0.921633   -0.228141    0.442987    21.00000    0.03216    0.05339 =
         0.04035   -0.00047   -0.01051   -0.00743
CL3   5    1.144110   -0.105172    0.309560    21.00000    0.06220    0.07635 =
         0.02469   -0.01698    0.00918   -0.01315
 
PART 0
P1    9    0.305500    0.476867    0.268924    11.00000    0.01653    0.02028 =
         0.01808   -0.00421   -0.00171   -0.00015
NA1   7    0.610238    0.331188    0.330084    11.00000    0.01948    0.02653 =
         0.01895   -0.00878   -0.00358   -0.00036
F1    6    0.417841    0.474534    0.342572    11.00000    0.02363    0.03363 =
         0.02441   -0.01056   -0.00835    0.00000
F2    6    0.396542    0.373158    0.255783    11.00000    0.01912    0.02073 =
         0.02492   -0.00612   -0.00313    0.00122
F3    6    0.198989    0.476282    0.193945    11.00000    0.02012    0.02899 =
         0.02254   -0.00609   -0.00569   -0.00099
F4    6    0.218086    0.579133    0.281947    11.00000    0.02584    0.02566 =
         0.02921   -0.00941   -0.00074    0.00524
F5    6    0.414012    0.551018    0.190719    11.00000    0.02172    0.02190 =
         0.02401   -0.00572    0.00105   -0.00443
F6    6    0.199351    0.401927    0.346253    11.00000    0.02059    0.03052 =
         0.02231   -0.00129    0.00173   -0.00267
O1    8    0.723801    0.289270    0.058809    11.00000    0.03556    0.02061 =
         0.01646   -0.00847    0.00206   -0.00512
O2    8    0.717647    0.422633    0.170712    11.00000    0.02287    0.02492 =
         0.01870   -0.00773   -0.00339   -0.00332
O3    8    0.769799    0.469146    0.323433    11.00000    0.01743    0.03341 =
         0.02073   -0.01177   -0.00189   -0.00123
O4    8    0.658273    0.321525    0.478821    11.00000    0.02833    0.02999 =
         0.01961   -0.01414    0.00038   -0.00464
O5    8    0.443358    0.201746    0.447517    11.00000    0.02688    0.02477 =
         0.01297   -0.00602   -0.00276   -0.00282
O6    8    0.389917    0.136990    0.286406    11.00000    0.01952    0.02810 =
         0.01658   -0.00987   -0.00454    0.00324
C1    1    0.742748    0.121357    0.046343    11.00000    0.01665    0.02533 =
         0.01319   -0.00776   -0.00353   -0.00012
C2    1    0.792687    0.050311    0.002445    11.00000    0.01921    0.02114 =
         0.01968   -0.00659   -0.00760    0.00192
AFIX  43
H2    2    0.771620   -0.020613    0.028408    11.00000   -1.20000
AFIX   0
C3    1    0.874011    0.084536   -0.080105    11.00000    0.02158    0.03325 =
         0.01959   -0.01439   -0.00583    0.00786
AFIX  43
H3    2    0.907336    0.036844   -0.109699    11.00000   -1.20000
AFIX   0
C4    1    0.905397    0.190530   -0.118329    11.00000    0.01695    0.03222 =
         0.01790   -0.00778   -0.00247    0.00393
AFIX  43
H4    2    0.959386    0.213334   -0.173918    11.00000   -1.20000
AFIX   0
C5    1    0.857418    0.263611   -0.074874    11.00000    0.01980    0.02437 =
         0.01729   -0.00436   -0.00542   -0.00031
AFIX  43
H5    2    0.878984    0.334442   -0.100842    11.00000   -1.20000
AFIX   0
C6    1    0.776722    0.227839    0.008063    11.00000    0.01616    0.02448 =
         0.02018   -0.01011   -0.00684    0.00226
C7    1    0.732165    0.401679    0.021961    11.00000    0.02578    0.01883 =
         0.01939   -0.00501   -0.00327    0.00139
AFIX  23
H7A   2    0.689585    0.428522   -0.035835    11.00000   -1.20000
H7B   2    0.834131    0.421395    0.013594    11.00000   -1.20000
AFIX   0
C8    1    0.645907    0.445585    0.089057    11.00000    0.02558    0.02446 =
         0.01882   -0.00637   -0.00243    0.00154
AFIX  23
H8A   2    0.632087    0.521596    0.061869    11.00000   -1.20000
H8B   2    0.549067    0.416136    0.103361    11.00000   -1.20000
AFIX   0
C9    1    0.814003    0.503550    0.165639    11.00000    0.02685    0.02454 =
         0.02752   -0.01074    0.00170   -0.00580
AFIX  23
H9A   2    0.758589    0.570791    0.153579    11.00000   -1.20000
H9B   2    0.889885    0.509827    0.116792    11.00000   -1.20000
AFIX   0
C10   1    0.883561    0.476781    0.252455    11.00000    0.01918    0.03308 =
         0.02926   -0.01677    0.00148   -0.00397
AFIX  23
H10A  2    0.940285    0.410083    0.264180    11.00000   -1.20000
H10B  2    0.950010    0.531122    0.249305    11.00000   -1.20000
AFIX   0
C11   1    0.830115    0.451121    0.407767    11.00000    0.02531    0.03573 =
         0.02564   -0.01384   -0.00668   -0.00416
AFIX  23
H11A  2    0.872023    0.515038    0.408318    11.00000   -1.20000
H11B  2    0.907695    0.395724    0.417130    11.00000   -1.20000
AFIX   0
C12   1    0.708117    0.419048    0.480692    11.00000    0.04068    0.03332 =
         0.02689   -0.02035   -0.00625   -0.00382
AFIX  23
H12A  2    0.743886    0.409694    0.538852    11.00000   -1.20000
H12B  2    0.628069    0.472674    0.469973    11.00000   -1.20000
AFIX   0
C13   1    0.538354    0.281385    0.543742    11.00000    0.03310    0.04064 =
         0.01787   -0.01559    0.00229   -0.00408
AFIX  23
H13A  2    0.454552    0.331941    0.533189    11.00000   -1.20000
H13B  2    0.567316    0.269187    0.604019    11.00000   -1.20000
AFIX   0
C14   1    0.497600    0.179991    0.534807    11.00000    0.03235    0.03404 =
         0.01306   -0.00656   -0.00472   -0.00285
AFIX  23
H14A  2    0.583356    0.131271    0.541377    11.00000   -1.20000
H14B  2    0.422023    0.147670    0.581649    11.00000   -1.20000
AFIX   0
C15   1    0.372575    0.113228    0.442781    11.00000    0.03902    0.02097 =
         0.01672   -0.00368   -0.00372   -0.00282
AFIX  23
H15A  2    0.305348    0.086379    0.495966    11.00000   -1.20000
H15B  2    0.446105    0.057453    0.441501    11.00000   -1.20000
AFIX   0
C16   1    0.288420    0.143734    0.359935    11.00000    0.02210    0.02465 =
         0.02040   -0.00828   -0.00208   -0.00145
AFIX  23
H16A  2    0.208933    0.096321    0.369036    11.00000   -1.20000
H16B  2    0.245975    0.215204    0.347075    11.00000   -1.20000
AFIX   0
C17   1    0.337398    0.163048    0.203029    11.00000    0.01938    0.01916 =
         0.02123   -0.00730   -0.00559    0.00026
C18   1    0.193831    0.202662    0.184076    11.00000    0.01975    0.02848 =
         0.02599   -0.01169   -0.00691    0.00407
AFIX  43
H18   2    0.127202    0.213078    0.229202    11.00000   -1.20000
AFIX   0
C19   1    0.151106    0.226549    0.096568    11.00000    0.02190    0.02799 =
         0.03467   -0.00962   -0.01513    0.00590
AFIX  43
H19   2    0.055192    0.252383    0.083829    11.00000   -1.20000
AFIX   0
C20   1    0.250074    0.212217    0.028256    11.00000    0.03372    0.02766 =
         0.02184   -0.00804   -0.01407    0.00176
AFIX  43
H20   2    0.221028    0.229257   -0.029951    11.00000   -1.20000
AFIX   0
C21   1    0.392546    0.172260    0.047748    11.00000    0.02955    0.02460 =
         0.01763   -0.00899   -0.00736    0.00206
AFIX  43
H21   2    0.459080    0.162552    0.002299    11.00000   -1.20000
AFIX   0
C22   1    0.436747    0.146565    0.134833    11.00000    0.02063    0.01943 =
         0.01790   -0.00665   -0.00599    0.00090
C23   1    0.610737   -0.067423    0.192245    11.00000    0.01923    0.01942 =
         0.01478   -0.00649   -0.00264   -0.00036
C24   1    0.486054   -0.107421    0.173571    11.00000    0.02091    0.02254 =
         0.01976   -0.00748   -0.00674    0.00226
AFIX  43
H24   2    0.409338   -0.061740    0.146427    11.00000   -1.20000
AFIX   0
C25   1    0.476501   -0.216852    0.195829    11.00000    0.02271    0.02774 =
         0.02069   -0.00954   -0.00267   -0.00529
AFIX  43
H25   2    0.393401   -0.243978    0.183368    11.00000   -1.20000
AFIX   0
C26   1    0.591301   -0.284864    0.236550    11.00000    0.02413    0.02087 =
         0.02138   -0.00797    0.00179   -0.00027
AFIX  43
H26   2    0.585304   -0.357534    0.251315    11.00000   -1.20000
AFIX   0
C27   1    0.714289   -0.244072    0.254987    11.00000    0.01963    0.02171 =
         0.02490   -0.00410   -0.00239    0.00520
AFIX  43
H27   2    0.791041   -0.289774    0.282059    11.00000   -1.20000
AFIX   0
C28   1    0.725026   -0.136071    0.233750    11.00000    0.01730    0.02550 =
         0.01958   -0.00812   -0.00333    0.00046
AFIX  43
H28   2    0.807902   -0.109538    0.247088    11.00000   -1.20000
AFIX   0
 
PART -1
C29   1    1.050523   -0.129520    0.415516    21.00000    0.03592    0.05488 =
         0.02751   -0.02081    0.00113   -0.00953
AFIX  23
H29A  2    0.999585   -0.064435    0.418206    21.00000   -1.20000
H29B  2    1.122245   -0.150035    0.460568    21.00000   -1.20000
AFIX   0
 
PART -2
CL3A  5    1.090701   -0.074618    0.317848   -21.00000    0.05480    0.03541 =
         0.06827   -0.01156   -0.03839   -0.01067
C29A  1    1.111866   -0.205640    0.388423   -21.00000    0.04238    0.04842 =
         0.07122   -0.01149   -0.02160   -0.00780
AFIX  23
H29C  2    1.166291   -0.247495    0.355235   -21.00000   -1.20000
H29D  2    1.167739   -0.208685    0.438516   -21.00000   -1.20000
AFIX   0
CL2A  5    0.940529   -0.257161    0.428868   -21.00000    0.05664    0.07179 =
         0.06751   -0.02463   -0.03193   -0.00891
HKLF 4
 
REM  21arsacrown7AuClNaPF6
REM R1 =  0.0277 for    7655 Fo > 4sig(Fo)  and  0.0302 for all    8139 data
REM    461 parameters refined using      3 restraints
 
END  
     
WGHT      0.0099      2.1447 

REM Instructions for potential hydrogen bonds
EQIV $1 -x+1, -y+1, -z
HTAB C5 F3_$1
HTAB C7 F3_$1
HTAB C7 F5_$1
HTAB C8 F2
EQIV $2 -x+2, -y, -z+1
HTAB C11 Cl2A_$2
EQIV $3 x-1, y, z
HTAB C16 Cl3A_$3
HTAB C16 F2
HTAB C16 F6
HTAB C29 Cl1_$2
HTAB C29A O4_$2

REM Highest difference peak  1.010,  deepest hole -1.510,  1-sigma level  0.100
Q1    1   0.8649 -0.3250  0.2960  11.00000  0.05    1.01
Q2    1   0.7467  0.6361  0.1890  11.00000  0.05    1.01
Q3    1   0.7186  0.0991  0.3191  11.00000  0.05    0.82
Q4    1   0.5173  0.0464  0.0608  11.00000  0.05    0.80
Q5    1   0.7803  0.0625  0.3109  11.00000  0.05    0.78
Q6    1   0.9006  0.0969  0.2974  11.00000  0.05    0.65
;

loop_
_symmetry_equiv_pos_site_id
_space_group_symop_operation_xyz
1 +X,+Y,+Z
2 -X,-Y,-Z

loop_
_atom_site_label
_atom_site_type_symbol
_atom_site_fract_x
_atom_site_fract_y
_atom_site_fract_z
_atom_site_U_iso_or_equiv
_atom_site_adp_type
_atom_site_occupancy
_atom_site_site_symmetry_multiplicity
_atom_site_calc_flag
_atom_site_refinement_flags
_atom_site_disorder_assembly
_atom_site_disorder_group
Au1 Au 0.75188(2) 0.12189(2) 0.26996(2) 0.01916(4) Uani 1 2 d . . .
As1 As 0.63132(3) 0.08245(2) 0.16258(2) 0.01578(7) Uani 1 2 d . . .
Cl1 Cl 0.86741(10) 0.16525(8) 0.37340(6) 0.0311(2) Uani 1 2 d . . .
Cl2 Cl 0.9216(4) -0.2281(3) 0.4430(2) 0.0449(7) Uani 0.805(10) 2 d . . .
Cl3 Cl 1.1441(4) -0.1052(3) 0.30956(16) 0.0547(7) Uani 0.805(10) 2 d . . .
P1 P 0.30550(9) 0.47687(7) 0.26892(6) 0.01885(17) Uani 1 2 d . . .
Na1 Na 0.61024(14) 0.33119(10) 0.33008(9) 0.0212(3) Uani 1 2 d . . .
F1 F 0.4178(2) 0.47453(16) 0.34257(13) 0.0266(4) Uani 1 2 d . . .
F2 F 0.3965(2) 0.37316(14) 0.25578(13) 0.0220(4) Uani 1 2 d . . .
F3 F 0.1990(2) 0.47628(15) 0.19395(13) 0.0242(4) Uani 1 2 d . . .
F4 F 0.2181(2) 0.57913(16) 0.28195(14) 0.0273(4) Uani 1 2 d . . .
F5 F 0.4140(2) 0.55102(15) 0.19072(13) 0.0230(4) Uani 1 2 d . . .
F6 F 0.1994(2) 0.40193(16) 0.34625(13) 0.0265(4) Uani 1 2 d . . .
O1 O 0.7238(3) 0.28927(18) 0.05881(15) 0.0237(5) Uani 1 2 d . . .
O2 O 0.7177(3) 0.42263(18) 0.17071(15) 0.0218(5) Uani 1 2 d . . .
O3 O 0.7698(3) 0.46915(19) 0.32343(15) 0.0231(5) Uani 1 2 d . . .
O4 O 0.6583(3) 0.32152(19) 0.47882(16) 0.0244(5) Uani 1 2 d . . .
O5 O 0.4434(3) 0.20175(18) 0.44752(15) 0.0214(5) Uani 1 2 d . . .
O6 O 0.3899(2) 0.13699(18) 0.28641(15) 0.0208(5) Uani 1 2 d . . .
C1 C 0.7428(4) 0.1214(3) 0.0463(2) 0.0179(6) Uani 1 2 d . . .
C2 C 0.7927(4) 0.0503(3) 0.0024(2) 0.0198(7) Uani 1 2 d . . .
C3 C 0.8740(4) 0.0845(3) -0.0801(2) 0.0236(7) Uani 1 2 d . . .
C4 C 0.9054(4) 0.1905(3) -0.1183(2) 0.0227(7) Uani 1 2 d . . .
C5 C 0.8574(4) 0.2636(3) -0.0749(2) 0.0209(7) Uani 1 2 d . . .
C6 C 0.7767(4) 0.2278(3) 0.0081(2) 0.0194(6) Uani 1 2 d . . .
C7 C 0.7322(4) 0.4017(3) 0.0220(2) 0.0217(7) Uani 1 2 d . . .
C8 C 0.6459(4) 0.4456(3) 0.0891(2) 0.0233(7) Uani 1 2 d . . .
C9 C 0.8140(4) 0.5036(3) 0.1656(2) 0.0258(7) Uani 1 2 d . . .
C10 C 0.8836(4) 0.4768(3) 0.2525(2) 0.0256(7) Uani 1 2 d . . .
C11 C 0.8301(4) 0.4511(3) 0.4078(2) 0.0275(8) Uani 1 2 d . . .
C12 C 0.7081(4) 0.4190(3) 0.4807(3) 0.0306(8) Uani 1 2 d . . .
C13 C 0.5384(4) 0.2814(3) 0.5437(2) 0.0292(8) Uani 1 2 d . . .
C14 C 0.4976(4) 0.1800(3) 0.5348(2) 0.0265(8) Uani 1 2 d . . .
C15 C 0.3726(4) 0.1132(3) 0.4428(2) 0.0260(7) Uani 1 2 d . . .
C16 C 0.2884(4) 0.1437(3) 0.3599(2) 0.0221(7) Uani 1 2 d . . .
C17 C 0.3374(4) 0.1631(3) 0.2030(2) 0.0195(6) Uani 1 2 d . . .
C18 C 0.1938(4) 0.2027(3) 0.1841(2) 0.0240(7) Uani 1 2 d . . .
C19 C 0.1511(4) 0.2266(3) 0.0966(3) 0.0279(8) Uani 1 2 d . . .
C20 C 0.2501(4) 0.2122(3) 0.0283(2) 0.0271(8) Uani 1 2 d . . .
C21 C 0.3926(4) 0.1723(3) 0.0478(2) 0.0232(7) Uani 1 2 d . . .
C22 C 0.4368(4) 0.1466(3) 0.1348(2) 0.0190(6) Uani 1 2 d . . .
C23 C 0.6107(4) -0.0674(3) 0.1922(2) 0.0175(6) Uani 1 2 d . . .
C24 C 0.4860(4) -0.1074(3) 0.1736(2) 0.0208(7) Uani 1 2 d . . .
C25 C 0.4765(4) -0.2168(3) 0.1958(2) 0.0230(7) Uani 1 2 d . . .
C26 C 0.5913(4) -0.2849(3) 0.2366(2) 0.0222(7) Uani 1 2 d . . .
C27 C 0.7143(4) -0.2441(3) 0.2550(2) 0.0233(7) Uani 1 2 d . . .
C28 C 0.7250(4) -0.1361(3) 0.2338(2) 0.0206(7) Uani 1 2 d . . .
C29 C 1.0505(6) -0.1295(5) 0.4155(3) 0.0375(15) Uani 0.805(10) 2 d . . .
H2 H 0.77162 -0.02061 0.02841 0.0237 Uiso 1 2 calc R . .
H3 H 0.90734 0.03684 -0.1097 0.0283 Uiso 1 2 calc R . .
H4 H 0.95939 0.21333 -0.17392 0.0272 Uiso 1 2 calc R . .
H5 H 0.87898 0.33444 -0.10084 0.0251 Uiso 1 2 calc R . .
H7A H 0.68958 0.42852 -0.03583 0.0260 Uiso 1 2 calc R . .
H7B H 0.83413 0.42139 0.01359 0.0260 Uiso 1 2 calc R . .
H8A H 0.63209 0.5216 0.06187 0.0279 Uiso 1 2 calc R . .
H8B H 0.54907 0.41614 0.10336 0.0279 Uiso 1 2 calc R . .
H9A H 0.75859 0.57079 0.15358 0.0309 Uiso 1 2 calc R . .
H9B H 0.88989 0.50983 0.11679 0.0309 Uiso 1 2 calc R . .
H10A H 0.94029 0.41008 0.26418 0.0307 Uiso 1 2 calc R . .
H10B H 0.95001 0.53112 0.2493 0.0307 Uiso 1 2 calc R . .
H11A H 0.87202 0.51504 0.40832 0.0330 Uiso 1 2 calc R . .
H11B H 0.90769 0.39572 0.41713 0.0330 Uiso 1 2 calc R . .
H12A H 0.74389 0.40969 0.53885 0.0367 Uiso 1 2 calc R . .
H12B H 0.62807 0.47267 0.46997 0.0367 Uiso 1 2 calc R . .
H13A H 0.45455 0.33194 0.53319 0.0350 Uiso 1 2 calc R . .
H13B H 0.56732 0.26919 0.60402 0.0350 Uiso 1 2 calc R . .
H14A H 0.58336 0.13127 0.54138 0.0318 Uiso 1 2 calc R . .
H14B H 0.42202 0.14767 0.58165 0.0318 Uiso 1 2 calc R . .
H15A H 0.30535 0.08638 0.49597 0.0312 Uiso 1 2 calc R . .
H15B H 0.4461 0.05745 0.4415 0.0312 Uiso 1 2 calc R . .
H16A H 0.20893 0.09632 0.36904 0.0265 Uiso 1 2 calc R . .
H16B H 0.24598 0.2152 0.34707 0.0265 Uiso 1 2 calc R . .
H18 H 0.1272 0.21308 0.2292 0.0288 Uiso 1 2 calc R . .
H19 H 0.05519 0.25238 0.08383 0.0334 Uiso 1 2 calc R . .
H20 H 0.22103 0.22926 -0.02995 0.0325 Uiso 1 2 calc R . .
H21 H 0.45908 0.16255 0.0023 0.0279 Uiso 1 2 calc R . .
H24 H 0.40934 -0.06174 0.14643 0.0249 Uiso 1 2 calc R . .
H25 H 0.3934 -0.24398 0.18337 0.0276 Uiso 1 2 calc R . .
H26 H 0.5853 -0.35753 0.25132 0.0266 Uiso 1 2 calc R . .
H27 H 0.79104 -0.28977 0.28206 0.0279 Uiso 1 2 calc R . .
H28 H 0.8079 -0.10954 0.24709 0.0247 Uiso 1 2 calc R . .
H29A H 0.99959 -0.06443 0.41821 0.0449 Uiso 0.805(10) 2 calc R . .
H29B H 1.12225 -0.15003 0.46057 0.0449 Uiso 0.805(10) 2 calc R . .
Cl3A Cl 1.0907(17) -0.0746(7) 0.3179(10) 0.051(3) Uani 0.195(10) 2 d . . .
C29A C 1.112(2) -0.2056(15) 0.3884(18) 0.055(8) Uani 0.195(10) 2 d . . .
H29C H 1.16629 -0.24749 0.35523 0.0655 Uiso 0.195(10) 2 calc R . .
H29D H 1.16774 -0.20868 0.43852 0.0655 Uiso 0.195(10) 2 calc R . .
Cl2A Cl 0.9405(19) -0.2572(14) 0.4289(12) 0.063(4) Uani 0.195(10) 2 d . . .

loop_
_atom_site_aniso_label
_atom_site_aniso_U_11
_atom_site_aniso_U_22
_atom_site_aniso_U_33
_atom_site_aniso_U_12
_atom_site_aniso_U_13
_atom_site_aniso_U_23
Au1 0.01797(7) 0.02452(7) 0.01819(7) 0.00131(5) -0.00581(5) -0.01054(5)
As1 0.01623(16) 0.01858(16) 0.01444(15) 0.00045(12) -0.00439(12) -0.00736(13)
Cl1 0.0253(4) 0.0481(5) 0.0316(5) 0.0039(4) -0.0136(4) -0.0265(4)
Cl2 0.0322(9) 0.0534(15) 0.0403(12) -0.0074(10) -0.0105(8) -0.0005(11)
Cl3 0.0622(15) 0.0764(19) 0.0247(8) -0.0132(13) 0.0092(9) -0.0170(10)
P1 0.0165(4) 0.0203(4) 0.0181(4) -0.0001(3) -0.0017(3) -0.0042(3)
Na1 0.0195(7) 0.0265(7) 0.0190(6) -0.0004(5) -0.0036(5) -0.0088(6)
F1 0.0236(11) 0.0336(11) 0.0244(10) 0.0000(9) -0.0083(8) -0.0106(9)
F2 0.0191(10) 0.0207(9) 0.0249(10) 0.0012(8) -0.0031(8) -0.0061(8)
F3 0.0201(10) 0.0290(10) 0.0225(10) -0.0010(8) -0.0057(8) -0.0061(9)
F4 0.0258(11) 0.0257(10) 0.0292(11) 0.0052(8) -0.0007(9) -0.0094(9)
F5 0.0217(10) 0.0219(10) 0.0240(10) -0.0044(8) 0.0010(8) -0.0057(8)
F6 0.0206(10) 0.0305(11) 0.0223(10) -0.0027(8) 0.0017(8) -0.0013(9)
O1 0.0356(14) 0.0206(12) 0.0165(11) -0.0051(10) 0.0021(10) -0.0085(10)
O2 0.0229(12) 0.0249(12) 0.0187(11) -0.0033(10) -0.0034(9) -0.0077(10)
O3 0.0174(12) 0.0334(13) 0.0207(12) -0.0012(10) -0.0019(9) -0.0118(11)
O4 0.0283(13) 0.0300(13) 0.0196(12) -0.0046(10) 0.0004(10) -0.0141(11)
O5 0.0269(13) 0.0248(12) 0.0130(11) -0.0028(10) -0.0028(9) -0.0060(10)
O6 0.0195(12) 0.0281(12) 0.0166(11) 0.0032(9) -0.0045(9) -0.0099(10)
C1 0.0167(15) 0.0253(16) 0.0132(14) -0.0001(12) -0.0035(12) -0.0078(13)
C2 0.0192(16) 0.0211(16) 0.0197(16) 0.0019(13) -0.0076(13) -0.0066(13)
C3 0.0216(17) 0.0333(19) 0.0196(16) 0.0079(14) -0.0058(13) -0.0144(15)
C4 0.0170(16) 0.0322(19) 0.0179(16) 0.0039(14) -0.0025(12) -0.0078(14)
C5 0.0198(17) 0.0244(17) 0.0173(16) -0.0003(13) -0.0054(13) -0.0044(14)
C6 0.0162(16) 0.0245(17) 0.0202(16) 0.0023(13) -0.0068(12) -0.0101(14)
C7 0.0258(18) 0.0188(16) 0.0194(16) 0.0014(13) -0.0033(13) -0.0050(13)
C8 0.0256(18) 0.0245(17) 0.0188(16) 0.0015(14) -0.0024(13) -0.0064(14)
C9 0.0268(19) 0.0245(17) 0.0275(18) -0.0058(14) 0.0017(14) -0.0107(15)
C10 0.0192(17) 0.0331(19) 0.0293(19) -0.0040(14) 0.0015(14) -0.0168(16)
C11 0.0253(19) 0.036(2) 0.0256(18) -0.0042(15) -0.0067(14) -0.0138(16)
C12 0.041(2) 0.033(2) 0.0269(19) -0.0038(17) -0.0063(16) -0.0204(17)
C13 0.033(2) 0.041(2) 0.0179(17) -0.0041(16) 0.0023(14) -0.0156(16)
C14 0.032(2) 0.034(2) 0.0131(15) -0.0029(16) -0.0047(14) -0.0066(15)
C15 0.039(2) 0.0210(17) 0.0167(16) -0.0028(15) -0.0037(14) -0.0037(14)
C16 0.0221(17) 0.0246(17) 0.0204(16) -0.0014(13) -0.0021(13) -0.0083(14)
C17 0.0194(16) 0.0192(15) 0.0212(16) 0.0003(12) -0.0056(13) -0.0073(13)
C18 0.0198(17) 0.0285(18) 0.0260(18) 0.0041(14) -0.0069(14) -0.0117(15)
C19 0.0219(18) 0.0280(18) 0.035(2) 0.0059(14) -0.0151(15) -0.0096(16)
C20 0.034(2) 0.0277(18) 0.0218(17) 0.0018(15) -0.0141(15) -0.0080(15)
C21 0.0296(19) 0.0246(17) 0.0176(16) 0.0021(14) -0.0074(14) -0.0090(14)
C22 0.0206(16) 0.0194(15) 0.0179(16) 0.0009(13) -0.0060(13) -0.0066(13)
C23 0.0192(16) 0.0194(15) 0.0148(15) -0.0004(12) -0.0026(12) -0.0065(13)
C24 0.0209(17) 0.0225(16) 0.0198(16) 0.0023(13) -0.0067(13) -0.0075(14)
C25 0.0227(17) 0.0277(18) 0.0207(17) -0.0053(14) -0.0027(13) -0.0095(14)
C26 0.0241(18) 0.0209(16) 0.0214(17) -0.0003(13) 0.0018(13) -0.0080(14)
C27 0.0196(17) 0.0217(16) 0.0249(17) 0.0052(13) -0.0024(13) -0.0041(14)
C28 0.0173(16) 0.0255(17) 0.0196(16) 0.0005(13) -0.0033(12) -0.0081(14)
C29 0.036(3) 0.055(4) 0.028(3) -0.010(2) 0.001(2) -0.021(2)
Cl3A 0.055(6) 0.035(4) 0.068(6) -0.011(4) -0.038(5) -0.012(3)
C29A 0.042(15) 0.048(15) 0.071(19) -0.008(11) -0.022(13) -0.011(13)
Cl2A 0.057(7) 0.072(8) 0.068(7) -0.009(6) -0.032(5) -0.025(5)

loop_
_atom_type_symbol
_atom_type_description
_atom_type_scat_dispersion_real
_atom_type_scat_dispersion_imag
_atom_type_scat_source
C C 0.0033 0.0016
;
International Tables for Crystallography
(Vol. C, Tables 4.2.6.8 and 6.1.1.4)
;
H H 0.0000 0.0000
;
International Tables for Crystallography
(Vol. C, Table 6.1.1.4)
;
As As 0.0499 2.0058
;
International Tables for Crystallography
(Vol. C, Tables 4.2.6.8 and 6.1.1.4)
;
Au Au -2.0133 8.8022
;
International Tables for Crystallography
(Vol. C, Tables 4.2.6.8 and 6.1.1.4)
;
Cl Cl 0.1484 0.1585
;
International Tables for Crystallography
(Vol. C, Tables 4.2.6.8 and 6.1.1.4)
;
F F 0.0171 0.0103
;
International Tables for Crystallography
(Vol. C, Tables 4.2.6.8 and 6.1.1.4)
;
Na Na 0.0362 0.0249
;
International Tables for Crystallography
(Vol. C, Tables 4.2.6.8 and 6.1.1.4)
;
O O 0.0106 0.0060
;
International Tables for Crystallography
(Vol. C, Tables 4.2.6.8 and 6.1.1.4)
;
P P 0.1023 0.0942
;
International Tables for Crystallography
(Vol. C, Tables 4.2.6.8 and 6.1.1.4)
;

loop_
_geom_angle_atom_site_label_1
_geom_angle_atom_site_label_2
_geom_angle_atom_site_label_3
_geom_angle
_geom_angle_publ_flag
_geom_angle_site_symmetry_1
_geom_angle_site_symmetry_2
_geom_angle_site_symmetry_3
As1 Au1 Cl1 178.40(3) yes . . .
Au1 As1 C1 112.07(12) yes . . .
Au1 As1 C22 118.69(12) yes . . .
Au1 As1 C23 112.27(10) yes . . .
C1 As1 C22 103.58(13) yes . . .
C1 As1 C23 103.42(15) yes . . .
C22 As1 C23 105.35(14) yes . . .
F1 P1 F2 88.47(12) yes . . .
F1 P1 F3 177.55(12) yes . . .
F1 P1 F4 90.96(13) yes . . .
F1 P1 F5 89.77(12) yes . . .
F1 P1 F6 90.18(12) yes . . .
F2 P1 F3 89.24(12) yes . . .
F2 P1 F4 179.29(12) yes . . .
F2 P1 F5 89.33(11) yes . . .
F2 P1 F6 89.84(11) yes . . .
F3 P1 F4 91.32(12) yes . . .
F3 P1 F5 89.32(12) yes . . .
F3 P1 F6 90.70(12) yes . . .
F4 P1 F5 90.25(11) yes . . .
F4 P1 F6 90.59(12) yes . . .
F5 P1 F6 179.16(13) yes . . .
F1 Na1 F2 55.32(8) yes . . .
F1 Na1 O2 98.52(8) yes . . .
F1 Na1 O3 79.94(10) yes . . .
F1 Na1 O4 83.93(9) yes . . .
F1 Na1 O5 86.28(9) yes . . .
F2 Na1 O2 80.07(9) yes . . .
F2 Na1 O3 119.89(9) yes . . .
F2 Na1 O4 131.41(10) yes . . .
F2 Na1 O5 81.64(9) yes . . .
O2 Na1 O3 68.25(9) yes . . .
O2 Na1 O4 136.77(11) yes . . .
O2 Na1 O5 153.72(11) yes . . .
O3 Na1 O4 69.79(9) yes . . .
O3 Na1 O5 137.86(11) yes . . .
O4 Na1 O5 69.27(9) yes . . .
P1 F1 Na1 102.61(12) yes . . .
P1 F2 Na1 112.80(13) yes . . .
C6 O1 C7 119.8(2) yes . . .
Na1 O2 C8 127.13(19) yes . . .
Na1 O2 C9 112.5(2) yes . . .
C8 O2 C9 111.6(2) yes . . .
Na1 O3 C10 108.6(2) yes . . .
Na1 O3 C11 111.84(19) yes . . .
C10 O3 C11 111.6(3) yes . . .
Na1 O4 C12 111.89(19) yes . . .
Na1 O4 C13 112.7(2) yes . . .
C12 O4 C13 113.5(3) yes . . .
Na1 O5 C14 108.8(2) yes . . .
Na1 O5 C15 130.2(2) yes . . .
C14 O5 C15 111.1(2) yes . . .
C16 O6 C17 118.0(2) yes . . .
As1 C1 C2 123.9(2) yes . . .
As1 C1 C6 116.1(3) yes . . .
C2 C1 C6 119.9(3) yes . . .
C1 C2 C3 120.2(3) yes . . .
C2 C3 C4 119.6(4) yes . . .
C3 C4 C5 121.3(3) yes . . .
C4 C5 C6 118.4(3) yes . . .
O1 C6 C1 114.2(3) yes . . .
O1 C6 C5 125.1(3) yes . . .
C1 C6 C5 120.6(3) yes . . .
O1 C7 C8 106.2(2) yes . . .
O2 C8 C7 112.7(3) yes . . .
O2 C9 C10 109.4(3) yes . . .
O3 C10 C9 108.9(3) yes . . .
O3 C11 C12 108.0(3) yes . . .
O4 C12 C11 106.7(3) yes . . .
O4 C13 C14 108.1(3) yes . . .
O5 C14 C13 108.9(3) yes . . .
O5 C15 C16 110.7(3) yes . . .
O6 C16 C15 107.8(3) yes . . .
O6 C17 C18 123.9(3) yes . . .
O6 C17 C22 116.2(3) yes . . .
C18 C17 C22 120.0(3) yes . . .
C17 C18 C19 119.3(3) yes . . .
C18 C19 C20 120.9(3) yes . . .
C19 C20 C21 119.4(3) yes . . .
C20 C21 C22 120.6(3) yes . . .
As1 C22 C17 120.2(2) yes . . .
As1 C22 C21 120.0(3) yes . . .
C17 C22 C21 119.8(3) yes . . .
As1 C23 C24 121.8(2) yes . . .
As1 C23 C28 118.2(3) yes . . .
C24 C23 C28 120.1(3) yes . . .
C23 C24 C25 119.7(3) yes . . .
C24 C25 C26 120.0(3) yes . . .
C25 C26 C27 119.7(3) yes . . .
C26 C27 C28 121.0(3) yes . . .
C23 C28 C27 119.6(3) yes . . .
Cl2 C29 Cl3 114.3(4) yes . . .
Cl3A C29A Cl2A 110.1(13) yes . . .
C1 C2 H2 119.891 no . . .
C3 C2 H2 119.910 no . . .
C2 C3 H3 120.215 no . . .
C4 C3 H3 120.214 no . . .
C3 C4 H4 119.355 no . . .
C5 C4 H4 119.359 no . . .
C4 C5 H5 120.805 no . . .
C6 C5 H5 120.809 no . . .
O1 C7 H7A 110.491 no . . .
O1 C7 H7B 110.492 no . . .
C8 C7 H7A 110.489 no . . .
C8 C7 H7B 110.497 no . . .
H7A C7 H7B 108.675 no . . .
O2 C8 H8A 109.054 no . . .
O2 C8 H8B 109.050 no . . .
C7 C8 H8A 109.045 no . . .
C7 C8 H8B 109.041 no . . .
H8A C8 H8B 107.813 no . . .
O2 C9 H9A 109.790 no . . .
O2 C9 H9B 109.786 no . . .
C10 C9 H9A 109.788 no . . .
C10 C9 H9B 109.783 no . . .
H9A C9 H9B 108.237 no . . .
O3 C10 H10A 109.913 no . . .
O3 C10 H10B 109.910 no . . .
C9 C10 H10A 109.919 no . . .
C9 C10 H10B 109.913 no . . .
H10A C10 H10B 108.312 no . . .
O3 C11 H11A 110.092 no . . .
O3 C11 H11B 110.091 no . . .
C12 C11 H11A 110.096 no . . .
C12 C11 H11B 110.097 no . . .
H11A C11 H11B 108.429 no . . .
O4 C12 H12A 110.388 no . . .
O4 C12 H12B 110.387 no . . .
C11 C12 H12A 110.394 no . . .
C11 C12 H12B 110.395 no . . .
H12A C12 H12B 108.616 no . . .
O4 C13 H13A 110.093 no . . .
O4 C13 H13B 110.083 no . . .
C14 C13 H13A 110.087 no . . .
C14 C13 H13B 110.082 no . . .
H13A C13 H13B 108.422 no . . .
O5 C14 H14A 109.907 no . . .
O5 C14 H14B 109.905 no . . .
C13 C14 H14A 109.906 no . . .
C13 C14 H14B 109.906 no . . .
H14A C14 H14B 108.314 no . . .
O5 C15 H15A 109.506 no . . .
O5 C15 H15B 109.512 no . . .
C16 C15 H15A 109.517 no . . .
C16 C15 H15B 109.509 no . . .
H15A C15 H15B 108.074 no . . .
O6 C16 H16A 110.157 no . . .
O6 C16 H16B 110.143 no . . .
C15 C16 H16A 110.158 no . . .
C15 C16 H16B 110.159 no . . .
H16A C16 H16B 108.460 no . . .
C17 C18 H18 120.343 no . . .
C19 C18 H18 120.334 no . . .
C18 C19 H19 119.541 no . . .
C20 C19 H19 119.538 no . . .
C19 C20 H20 120.299 no . . .
C21 C20 H20 120.287 no . . .
C20 C21 H21 119.714 no . . .
C22 C21 H21 119.717 no . . .
C23 C24 H24 120.146 no . . .
C25 C24 H24 120.153 no . . .
C24 C25 H25 120.019 no . . .
C26 C25 H25 120.017 no . . .
C25 C26 H26 120.138 no . . .
C27 C26 H26 120.136 no . . .
C26 C27 H27 119.514 no . . .
C28 C27 H27 119.512 no . . .
C23 C28 H28 120.225 no . . .
C27 C28 H28 120.221 no . . .
Cl2 C29 H29A 108.689 no . . .
Cl2 C29 H29B 108.689 no . . .
Cl3 C29 H29A 108.681 no . . .
Cl3 C29 H29B 108.680 no . . .
H29A C29 H29B 107.604 no . . .
Cl3A C29A H29C 109.643 no . . .
Cl3A C29A H29D 109.640 no . . .
H29C C29A H29D 108.165 no . . .
H29C C29A Cl2A 109.646 no . . .
H29D C29A Cl2A 109.638 no . . .

loop_
_geom_bond_atom_site_label_1
_geom_bond_atom_site_label_2
_geom_bond_distance
_geom_bond_publ_flag
_geom_bond_site_symmetry_1
_geom_bond_site_symmetry_2
Au1 As1 2.3289(10) yes . .
Au1 Cl1 2.2779(14) yes . .
As1 C1 1.936(3) yes . .
As1 C22 1.933(3) yes . .
As1 C23 1.929(3) yes . .
Cl2 C29 1.755(7) yes . .
Cl3 C29 1.741(6) yes . .
P1 F1 1.614(2) yes . .
P1 F2 1.630(2) yes . .
P1 F3 1.605(2) yes . .
P1 F4 1.598(2) yes . .
P1 F5 1.607(2) yes . .
P1 F6 1.592(2) yes . .
Na1 F1 2.547(3) yes . .
Na1 F2 2.306(3) yes . .
Na1 O2 2.536(3) yes . .
Na1 O3 2.413(3) yes . .
Na1 O4 2.391(3) yes . .
Na1 O5 2.544(3) yes . .
O1 C6 1.365(5) yes . .
O1 C7 1.431(4) yes . .
O2 C8 1.433(4) yes . .
O2 C9 1.427(5) yes . .
O3 C10 1.433(4) yes . .
O3 C11 1.429(5) yes . .
O4 C12 1.431(5) yes . .
O4 C13 1.427(4) yes . .
O5 C14 1.439(4) yes . .
O5 C15 1.423(5) yes . .
O6 C16 1.435(4) yes . .
O6 C17 1.369(4) yes . .
C1 C2 1.384(5) yes . .
C1 C6 1.401(5) yes . .
C2 C3 1.386(5) yes . .
C3 C4 1.389(5) yes . .
C4 C5 1.398(6) yes . .
C5 C6 1.390(4) yes . .
C7 C8 1.508(5) yes . .
C9 C10 1.488(5) yes . .
C11 C12 1.496(5) yes . .
C13 C14 1.495(6) yes . .
C15 C16 1.502(5) yes . .
C17 C18 1.395(5) yes . .
C17 C22 1.402(5) yes . .
C18 C19 1.398(6) yes . .
C19 C20 1.391(6) yes . .
C20 C21 1.388(5) yes . .
C21 C22 1.394(5) yes . .
C23 C24 1.390(5) yes . .
C23 C28 1.394(4) yes . .
C24 C25 1.401(5) yes . .
C25 C26 1.390(5) yes . .
C26 C27 1.381(5) yes . .
C27 C28 1.385(5) yes . .
Cl3A C29A 1.75(2) yes . .
C29A Cl2A 1.73(3) yes . .
C2 H2 0.930 no . .
C3 H3 0.930 no . .
C4 H4 0.930 no . .
C5 H5 0.930 no . .
C7 H7A 0.970 no . .
C7 H7B 0.970 no . .
C8 H8A 0.970 no . .
C8 H8B 0.970 no . .
C9 H9A 0.970 no . .
C9 H9B 0.970 no . .
C10 H10A 0.970 no . .
C10 H10B 0.970 no . .
C11 H11A 0.970 no . .
C11 H11B 0.970 no . .
C12 H12A 0.970 no . .
C12 H12B 0.970 no . .
C13 H13A 0.970 no . .
C13 H13B 0.970 no . .
C14 H14A 0.970 no . .
C14 H14B 0.970 no . .
C15 H15A 0.970 no . .
C15 H15B 0.970 no . .
C16 H16A 0.970 no . .
C16 H16B 0.970 no . .
C18 H18 0.930 no . .
C19 H19 0.930 no . .
C20 H20 0.930 no . .
C21 H21 0.930 no . .
C24 H24 0.930 no . .
C25 H25 0.930 no . .
C26 H26 0.930 no . .
C27 H27 0.930 no . .
C28 H28 0.930 no . .
C29 H29A 0.970 no . .
C29 H29B 0.970 no . .
C29A H29C 0.970 no . .
C29A H29D 0.970 no . .

loop_
_geom_contact_atom_site_label_1
_geom_contact_atom_site_label_2
_geom_contact_distance
_geom_contact_publ_flag
_geom_contact_site_symmetry_1
_geom_contact_site_symmetry_2
Au1 Na1 3.387(2) no . .
Au1 O1 3.361(2) no . .
Au1 O6 3.277(3) no . .
As1 O1 2.857(2) no . .
As1 O6 3.011(3) no . .
Cl1 Na1 3.068(2) no . .
Cl1 O4 3.453(3) no . .
Na1 F5 3.516(2) no . .
F1 C12 3.470(5) no . .
F1 C13 3.571(4) no . .
F2 O6 3.052(3) no . .
F2 C8 3.239(4) no . .
F2 C16 3.153(4) no . .
F2 C17 3.297(5) no . .
F2 C18 3.572(5) no . .
F5 O2 3.191(3) no . .
F5 C8 3.074(4) no . .
F6 O5 3.409(3) no . .
F6 C16 3.442(5) no . .
O1 O2 2.904(4) no . .
O1 C21 3.554(5) no . .
O1 C22 3.252(4) no . .
O5 O6 3.044(4) no . .
C1 C4 2.768(5) no . .
C1 C21 3.210(5) no . .
C2 C5 2.799(5) no . .
C2 C23 3.239(4) no . .
C3 C6 2.780(6) no . .
C5 C7 2.885(6) no . .
C6 C21 3.586(5) no . .
C6 C22 3.554(5) no . .
C7 C9 3.187(6) no . .
C16 C18 2.824(5) no . .
C17 C20 2.796(5) no . .
C18 C21 2.791(5) no . .
C19 C22 2.780(5) no . .
C22 C24 3.264(5) no . .
C23 C26 2.784(5) no . .
C24 C27 2.775(5) no . .
C25 C28 2.783(6) no . .
F1 C12 3.599(5) no . 2_666
F1 C26 3.522(4) no . 1_565
F3 C5 3.396(4) no . 2_665
F3 C7 3.272(4) no . 2_665
F3 C9 3.554(5) no . 1_455
F3 C10 2.931(4) no . 1_455
F4 C4 3.492(4) no . 2_665
F4 C5 3.350(4) no . 2_665
F4 C10 3.571(5) no . 1_455
F4 C25 3.576(4) no . 1_565
F5 C5 3.542(4) no . 2_665
F5 C7 3.575(4) no . 2_665
F5 C25 3.244(5) no . 1_565
F5 C26 3.139(5) no . 1_565
F6 C10 3.297(4) no . 1_455
F6 C11 3.484(4) no . 1_455
O3 C26 3.468(4) no . 1_565
C2 C3 3.520(5) no . 2_755
C3 C2 3.520(5) no . 2_755
C4 F4 3.492(4) no . 2_665
C5 F3 3.396(4) no . 2_665
C5 F4 3.350(4) no . 2_665
C5 F5 3.542(4) no . 2_665
C7 F3 3.272(4) no . 2_665
C7 F5 3.575(4) no . 2_665
C9 F3 3.554(5) no . 1_655
C10 F3 2.931(4) no . 1_655
C10 F4 3.571(5) no . 1_655
C10 F6 3.297(4) no . 1_655
C11 F6 3.484(4) no . 1_655
C12 F1 3.599(5) no . 2_666
C13 C26 3.569(6) no . 2_656
C25 F4 3.576(4) no . 1_545
C25 F5 3.244(5) no . 1_545
C26 F1 3.522(4) no . 1_545
C26 F5 3.139(5) no . 1_545
C26 O3 3.468(4) no . 1_545
C26 C13 3.569(6) no . 2_656
C27 Cl2A 3.54(2) no . .
Cl2A C27 3.54(2) no . .
Au1 H28 3.2472 no . .
As1 H2 3.0346 no . .
As1 H21 2.9529 no . .
As1 H24 2.9921 no . .
As1 H28 2.9151 no . .
Cl1 H10A 3.2491 no . .
Cl1 H11B 3.4461 no . .
Cl1 H14A 3.4592 no . .
P1 H8B 3.5272 no . .
P1 H16B 3.3832 no . .
Na1 H8B 3.4626 no . .
Na1 H10A 3.2227 no . .
Na1 H11B 3.4468 no . .
Na1 H12B 3.3862 no . .
Na1 H13A 3.3810 no . .
Na1 H14A 3.5140 no . .
F1 H12B 2.9039 no . .
F1 H13A 3.0132 no . .
F2 H8B 2.5682 no . .
F2 H16B 2.5455 no . .
F2 H18 3.5291 no . .
F3 H8B 3.5142 no . .
F3 H16B 3.5537 no . .
F3 H18 3.4966 no . .
F5 H8A 2.8052 no . .
F5 H8B 2.7760 no . .
F5 H9A 3.1510 no . .
F6 H16B 2.5095 no . .
O1 H5 2.6707 no . .
O1 H8A 3.1853 no . .
O1 H8B 2.4702 no . .
O1 H21 3.4050 no . .
O2 H7A 3.2716 no . .
O2 H7B 2.6065 no . .
O2 H10A 2.5862 no . .
O2 H10B 3.2184 no . .
O3 H9A 2.5785 no . .
O3 H9B 3.2163 no . .
O3 H12A 3.2126 no . .
O3 H12B 2.5504 no . .
O4 H11A 3.1964 no . .
O4 H11B 2.5241 no . .
O4 H14A 2.5353 no . .
O4 H14B 3.2062 no . .
O5 H13A 2.5592 no . .
O5 H13B 3.2279 no . .
O5 H16A 3.2053 no . .
O5 H16B 2.4697 no . .
O6 H15A 3.1755 no . .
O6 H15B 2.4106 no . .
O6 H18 2.6484 no . .
C1 H3 3.2410 no . .
C1 H5 3.2663 no . .
C1 H21 2.7090 no . .
C2 H4 3.2342 no . .
C2 H21 3.2861 no . .
C3 H5 3.2681 no . .
C4 H2 3.2379 no . .
C5 H3 3.2660 no . .
C5 H7A 2.8000 no . .
C5 H7B 2.8911 no . .
C6 H2 3.2503 no . .
C6 H4 3.2337 no . .
C6 H7A 2.6290 no . .
C6 H7B 2.7250 no . .
C6 H21 3.1062 no . .
C7 H5 2.6169 no . .
C7 H9A 3.5924 no . .
C7 H9B 2.9377 no . .
C8 H9A 2.5593 no . .
C8 H9B 2.5728 no . .
C9 H7B 2.9470 no . .
C9 H8A 2.3864 no . .
C9 H8B 3.1391 no . .
C10 H11A 2.6699 no . .
C10 H11B 2.4852 no . .
C11 H10A 2.6006 no . .
C11 H10B 2.5407 no . .
C12 H13A 2.6050 no . .
C12 H13B 2.6032 no . .
C13 H12A 2.6210 no . .
C13 H12B 2.6016 no . .
C14 H15A 2.4694 no . .
C14 H15B 2.6442 no . .
C15 H14A 2.6615 no . .
C15 H14B 2.4773 no . .
C16 H18 2.5262 no . .
C17 H16A 2.6520 no . .
C17 H16B 2.6401 no . .
C17 H19 3.2479 no . .
C17 H21 3.2566 no . .
C17 H24 3.4284 no . .
C18 H16A 2.8009 no . .
C18 H16B 2.7252 no . .
C18 H20 3.2646 no . .
C19 H21 3.2391 no . .
C20 H18 3.2639 no . .
C21 H19 3.2376 no . .
C21 H24 3.0056 no . .
C22 H18 3.2634 no . .
C22 H20 3.2551 no . .
C22 H24 2.7740 no . .
C23 H2 2.7471 no . .
C23 H25 3.2528 no . .
C23 H27 3.2399 no . .
C24 H2 3.3001 no . .
C24 H26 3.2572 no . .
C24 H28 3.2522 no . .
C25 H27 3.2340 no . .
C26 H24 3.2556 no . .
C26 H28 3.2443 no . .
C27 H25 3.2358 no . .
C28 H2 3.0927 no . .
C28 H24 3.2523 no . .
C28 H26 3.2445 no . .
H2 H3 2.3179 no . .
H2 H21 3.5777 no . .
H2 H28 3.2959 no . .
H3 H4 2.3130 no . .
H4 H5 2.3304 no . .
H5 H7A 2.4116 no . .
H5 H7B 2.4494 no . .
H7A H8A 2.2930 no . .
H7A H8B 2.3948 no . .
H7B H8A 2.4110 no . .
H7B H8B 2.8277 no . .
H7B H9A 3.4446 no . .
H7B H9B 2.4261 no . .
H8A H9A 2.2254 no . .
H8A H9B 2.5577 no . .
H8B H9A 3.2579 no . .
H8B H9B 3.4905 no . .
H9A H10A 2.8178 no . .
H9A H10B 2.3330 no . .
H9B H10A 2.3344 no . .
H9B H10B 2.3269 no . .
H10A H11A 3.0503 no . .
H10A H11B 2.3490 no . .
H10B H11A 2.4840 no . .
H10B H11B 2.6761 no . .
H11A H12A 2.3333 no . .
H11A H12B 2.3685 no . .
H11B H12A 2.3651 no . .
H11B H12B 2.8297 no . .
H12A H13A 2.9296 no . .
H12A H13B 2.4610 no . .
H12B H13A 2.4417 no . .
H12B H13B 2.8970 no . .
H13A H14A 2.8244 no . .
H13A H14B 2.3683 no . .
H13B H14A 2.3664 no . .
H13B H14B 2.3153 no . .
H14A H15A 2.8592 no . .
H14A H15B 2.5822 no . .
H14B H15A 2.1924 no . .
H14B H15B 2.8436 no . .
H15A H16A 2.2264 no . .
H15A H16B 2.4891 no . .
H15B H16A 2.4817 no . .
H15B H16B 2.8031 no . .
H16A H18 2.3902 no . .
H16B H18 2.2525 no . .
H18 H19 2.3260 no . .
H19 H20 2.3190 no . .
H20 H21 2.3182 no . .
H21 H24 3.1442 no . .
H24 H25 2.3334 no . .
H25 H26 2.3223 no . .
H26 H27 2.3060 no . .
H27 H28 2.3116 no . .
Cl1 H16A 3.1770 no . 1_655
Cl1 H16B 3.5220 no . 1_655
Cl1 H18 3.0654 no . 1_655
Cl1 H29A 3.1001 no . .
Cl2 H27 3.2747 no . .
Cl2 H28 3.2022 no . .
Cl3 H28 3.3189 no . .
P1 H5 3.4647 no . 2_665
P1 H7A 3.4657 no . 2_665
P1 H10A 3.5263 no . 1_455
P1 H10B 3.2850 no . 1_455
P1 H26 3.4432 no . 1_565
F1 H12A 3.0267 no . 2_666
F1 H12B 3.2510 no . 2_666
F1 H26 2.7243 no . 1_565
F3 H5 2.5608 no . 2_665
F3 H7A 2.5429 no . 2_665
F3 H7B 3.1361 no . 2_665
F3 H9B 3.1182 no . 1_455
F3 H10A 2.5933 no . 1_455
F3 H10B 2.4970 no . 1_455
F4 H4 3.1557 no . 2_665
F4 H5 2.9023 no . 2_665
F4 H10B 2.7129 no . 1_455
F4 H11A 3.5631 no . 1_455
F4 H12A 2.9396 no . 2_666
F4 H25 2.8718 no . 1_565
F4 H26 3.4633 no . 1_565
F5 H5 3.1856 no . 2_665
F5 H7A 2.6294 no . 2_665
F5 H25 2.7120 no . 1_565
F5 H26 2.4986 no . 1_565
F6 H10A 2.7795 no . 1_455
F6 H10B 2.9675 no . 1_455
F6 H11A 3.4476 no . 1_455
F6 H11B 2.7759 no . 1_455
O1 H19 3.0633 no . 1_655
O3 H26 2.7458 no . 1_565
O3 H27 3.1020 no . 1_565
O5 H15B 3.4547 no . 2_656
C2 H3 3.2846 no . 2_755
C2 H24 3.0827 no . 2_655
C3 H2 3.3823 no . 2_755
C3 H24 2.9533 no . 2_655
C3 H25 3.2883 no . 2_655
C4 H20 3.4631 no . 1_655
C4 H24 3.5985 no . 2_655
C4 H25 2.9545 no . 2_655
C4 H28 3.4848 no . 2_755
C5 H19 3.1847 no . 1_655
C5 H20 3.4190 no . 1_655
C5 H25 3.0646 no . 2_655
C6 H19 2.9943 no . 1_655
C6 H25 3.4669 no . 2_655
C7 H19 3.4602 no . 1_655
C8 H7A 3.4142 no . 2_665
C8 H8A 3.5492 no . 2_665
C8 H8B 3.5504 no . 2_665
C9 H5 3.5355 no . 2_765
C9 H20 3.5202 no . 2_665
C9 H26 3.1935 no . 1_565
C10 H5 3.5514 no . 2_765
C10 H26 3.3745 no . 1_565
C10 H27 3.3583 no . 1_565
C11 H27 3.3929 no . 1_565
C12 H12B 3.4212 no . 2_666
C12 H13A 3.5006 no . 2_666
C13 H12B 3.4764 no . 2_666
C14 H15B 3.0946 no . 2_656
C15 H14A 3.2083 no . 2_656
C15 H15B 2.9199 no . 2_656
C19 H3 3.5560 no . 2_655
C20 H2 3.0229 no . 2_655
C20 H3 3.5237 no . 2_655
C20 H8A 3.5867 no . 2_665
C20 H9A 3.3399 no . 2_665
C21 H2 3.2113 no . 2_655
C23 H14B 3.3564 no . 2_656
C24 H13B 3.4659 no . 2_656
C24 H21 3.0933 no . 2_655
C25 H13B 2.9923 no . 2_656
C25 H21 2.9741 no . 2_655
C26 H9A 2.9431 no . 1_545
C26 H13A 3.4645 no . 2_656
C26 H13B 2.8405 no . 2_656
C26 H20 3.4056 no . 2_655
C27 H4 3.1198 no . 2_755
C27 H9A 3.3642 no . 1_545
C27 H10B 3.5905 no . 1_545
C27 H13A 3.4024 no . 2_656
C27 H13B 3.1878 no . 2_656
C27 H14B 3.3535 no . 2_656
C27 H20 3.4865 no . 2_655
C28 H4 3.1459 no . 2_755
C28 H14B 3.0466 no . 2_656
C29 H28 3.5520 no . .
H2 C3 3.3823 no . 2_755
H2 C20 3.0229 no . 2_655
H2 C21 3.2113 no . 2_655
H2 H3 3.2707 no . 2_755
H2 H20 2.7929 no . 2_655
H2 H21 3.1203 no . 2_655
H2 H24 3.1827 no . 2_655
H3 C2 3.2846 no . 2_755
H3 C19 3.5560 no . 2_655
H3 C20 3.5237 no . 2_655
H3 H2 3.2707 no . 2_755
H3 H24 2.9694 no . 2_655
H3 H28 3.2028 no . 2_755
H4 F4 3.1557 no . 2_665
H4 C27 3.1198 no . 2_755
H4 C28 3.1459 no . 2_755
H4 H10B 3.3773 no . 2_765
H4 H20 3.5167 no . 1_655
H4 H25 3.2195 no . 2_655
H4 H27 2.7503 no . 2_755
H4 H28 2.8139 no . 2_755
H5 P1 3.4647 no . 2_665
H5 F3 2.5608 no . 2_665
H5 F4 2.9023 no . 2_665
H5 F5 3.1856 no . 2_665
H5 C9 3.5355 no . 2_765
H5 C10 3.5514 no . 2_765
H5 H9A 3.5519 no . 2_765
H5 H9B 3.0175 no . 2_765
H5 H10B 2.8406 no . 2_765
H5 H19 3.2845 no . 1_655
H5 H20 3.4495 no . 1_655
H5 H25 3.3913 no . 2_655
H7A P1 3.4657 no . 2_665
H7A F3 2.5429 no . 2_665
H7A F5 2.6294 no . 2_665
H7A C8 3.4142 no . 2_665
H7A H8A 2.9916 no . 2_665
H7A H8B 2.9122 no . 2_665
H7B F3 3.1361 no . 2_665
H7B H9B 3.0793 no . 2_765
H7B H19 2.9131 no . 1_655
H8A C8 3.5492 no . 2_665
H8A C20 3.5867 no . 2_665
H8A H7A 2.9916 no . 2_665
H8A H8A 3.4424 no . 2_665
H8A H8B 3.0661 no . 2_665
H8A H20 3.5629 no . 2_665
H8B C8 3.5504 no . 2_665
H8B H7A 2.9122 no . 2_665
H8B H8A 3.0661 no . 2_665
H8B H8B 3.4449 no . 2_665
H9A C20 3.3399 no . 2_665
H9A C26 2.9431 no . 1_565
H9A C27 3.3642 no . 1_565
H9A H5 3.5519 no . 2_765
H9A H20 2.7494 no . 2_665
H9A H26 2.4673 no . 1_565
H9A H27 3.2369 no . 1_565
H9B F3 3.1182 no . 1_655
H9B H5 3.0175 no . 2_765
H9B H7B 3.0793 no . 2_765
H9B H20 3.4208 no . 2_665
H10A P1 3.5263 no . 1_655
H10A F3 2.5933 no . 1_655
H10A F6 2.7795 no . 1_655
H10A H18 3.2120 no . 1_655
H10B P1 3.2850 no . 1_655
H10B F3 2.4970 no . 1_655
H10B F4 2.7129 no . 1_655
H10B F6 2.9675 no . 1_655
H10B C27 3.5905 no . 1_565
H10B H4 3.3773 no . 2_765
H10B H5 2.8406 no . 2_765
H10B H26 3.5380 no . 1_565
H10B H27 2.8830 no . 1_565
H11A F4 3.5631 no . 1_655
H11A F6 3.4476 no . 1_655
H11A H27 2.8082 no . 1_565
H11B F6 2.7759 no . 1_655
H12A F1 3.0267 no . 2_666
H12A F4 2.9396 no . 2_666
H12B F1 3.2510 no . 2_666
H12B C12 3.4212 no . 2_666
H12B C13 3.4764 no . 2_666
H12B H12B 2.5788 no . 2_666
H12B H13A 2.6614 no . 2_666
H12B H26 3.4827 no . 1_565
H13A C12 3.5006 no . 2_666
H13A C26 3.4645 no . 2_656
H13A C27 3.4024 no . 2_656
H13A H12B 2.6614 no . 2_666
H13A H26 3.5158 no . 2_656
H13A H27 3.4128 no . 2_656
H13B C24 3.4659 no . 2_656
H13B C25 2.9923 no . 2_656
H13B C26 2.8405 no . 2_656
H13B C27 3.1878 no . 2_656
H13B H25 3.3129 no . 2_656
H13B H26 3.0832 no . 2_656
H14A C15 3.2083 no . 2_656
H14A H15A 3.2434 no . 2_656
H14A H15B 2.4929 no . 2_656
H14A H16A 3.4157 no . 2_656
H14B C23 3.3564 no . 2_656
H14B C27 3.3535 no . 2_656
H14B C28 3.0466 no . 2_656
H14B H15B 3.0428 no . 2_656
H14B H28 3.1766 no . 2_656
H15A H14A 3.2434 no . 2_656
H15A H15B 2.8842 no . 2_656
H15B O5 3.4547 no . 2_656
H15B C14 3.0946 no . 2_656
H15B C15 2.9199 no . 2_656
H15B H14A 2.4929 no . 2_656
H15B H14B 3.0428 no . 2_656
H15B H15A 2.8842 no . 2_656
H15B H15B 2.2297 no . 2_656
H16A Cl1 3.1770 no . 1_455
H16A H14A 3.4157 no . 2_656
H16B Cl1 3.5220 no . 1_455
H18 Cl1 3.0654 no . 1_455
H18 H10A 3.2120 no . 1_455
H19 O1 3.0633 no . 1_455
H19 C5 3.1847 no . 1_455
H19 C6 2.9943 no . 1_455
H19 C7 3.4602 no . 1_455
H19 H5 3.2845 no . 1_455
H19 H7B 2.9131 no . 1_455
H20 C4 3.4631 no . 1_455
H20 C5 3.4190 no . 1_455
H20 C9 3.5202 no . 2_665
H20 C26 3.4056 no . 2_655
H20 C27 3.4865 no . 2_655
H20 H2 2.7929 no . 2_655
H20 H4 3.5167 no . 1_455
H20 H5 3.4495 no . 1_455
H20 H8A 3.5629 no . 2_665
H20 H9A 2.7494 no . 2_665
H20 H9B 3.4208 no . 2_665
H21 C24 3.0933 no . 2_655
H21 C25 2.9741 no . 2_655
H21 H2 3.1203 no . 2_655
H21 H24 3.1820 no . 2_655
H21 H25 2.9844 no . 2_655
H24 C2 3.0827 no . 2_655
H24 C3 2.9533 no . 2_655
H24 C4 3.5985 no . 2_655
H24 H2 3.1827 no . 2_655
H24 H3 2.9694 no . 2_655
H24 H21 3.1820 no . 2_655
H25 F4 2.8718 no . 1_545
H25 F5 2.7120 no . 1_545
H25 C3 3.2883 no . 2_655
H25 C4 2.9545 no . 2_655
H25 C5 3.0646 no . 2_655
H25 C6 3.4669 no . 2_655
H25 H4 3.2195 no . 2_655
H25 H5 3.3913 no . 2_655
H25 H13B 3.3129 no . 2_656
H25 H21 2.9844 no . 2_655
H26 P1 3.4432 no . 1_545
H26 F1 2.7243 no . 1_545
H26 F4 3.4633 no . 1_545
H26 F5 2.4986 no . 1_545
H26 O3 2.7458 no . 1_545
H26 C9 3.1935 no . 1_545
H26 C10 3.3745 no . 1_545
H26 H9A 2.4673 no . 1_545
H26 H10B 3.5380 no . 1_545
H26 H12B 3.4827 no . 1_545
H26 H13A 3.5158 no . 2_656
H26 H13B 3.0832 no . 2_656
H27 Cl2 3.2747 no . .
H27 O3 3.1020 no . 1_545
H27 C10 3.3583 no . 1_545
H27 C11 3.3929 no . 1_545
H27 H4 2.7503 no . 2_755
H27 H9A 3.2369 no . 1_545
H27 H10B 2.8830 no . 1_545
H27 H11A 2.8082 no . 1_545
H27 H13A 3.4128 no . 2_656
H27 Cl2A 2.9697 no . .
H28 Cl2 3.2022 no . .
H28 Cl3 3.3189 no . .
H28 C4 3.4848 no . 2_755
H28 C29 3.5520 no . .
H28 H3 3.2028 no . 2_755
H28 H4 2.8139 no . 2_755
H28 H14B 3.1766 no . 2_656
H28 H29A 3.5936 no . .
H28 Cl3A 3.0348 no . .
H28 Cl2A 3.1826 no . .
H29A Cl1 3.1001 no . .
H29A H28 3.5936 no . .
Cl3A H28 3.0348 no . .
Cl2A H27 2.9697 no . .
Cl2A H28 3.1826 no . .

loop_
_geom_torsion_atom_site_label_1
_geom_torsion_atom_site_label_2
_geom_torsion_atom_site_label_3
_geom_torsion_atom_site_label_4
_geom_torsion
_geom_torsion_publ_flag
_geom_torsion_site_symmetry_1
_geom_torsion_site_symmetry_2
_geom_torsion_site_symmetry_3
_geom_torsion_site_symmetry_4
Au1 As1 C1 C2 119.9(2) no . . . .
Au1 As1 C1 C6 -57.9(2) no . . . .
Au1 As1 C22 C17 -36.0(3) no . . . .
Au1 As1 C22 C21 146.83(18) no . . . .
Au1 As1 C23 C24 143.90(19) no . . . .
Au1 As1 C23 C28 -35.9(2) no . . . .
C1 As1 C22 C17 -161.0(2) no . . . .
C1 As1 C22 C21 21.9(3) no . . . .
C22 As1 C1 C2 -111.0(2) no . . . .
C22 As1 C1 C6 71.2(2) no . . . .
C1 As1 C23 C24 -95.1(2) no . . . .
C1 As1 C23 C28 85.1(2) no . . . .
C23 As1 C1 C2 -1.2(3) no . . . .
C23 As1 C1 C6 -179.1(2) no . . . .
C22 As1 C23 C24 13.3(3) no . . . .
C22 As1 C23 C28 -166.5(2) no . . . .
C23 As1 C22 C17 90.7(3) no . . . .
C23 As1 C22 C21 -86.4(2) no . . . .
F1 P1 F2 Na1 -8.30(10) no . . . .
F2 P1 F1 Na1 7.09(9) no . . . .
F4 P1 F1 Na1 -172.48(9) no . . . .
F5 P1 F1 Na1 -82.24(11) no . . . .
F6 P1 F1 Na1 96.93(11) no . . . .
F3 P1 F2 Na1 170.82(10) no . . . .
F5 P1 F2 Na1 81.48(12) no . . . .
F6 P1 F2 Na1 -98.48(12) no . . . .
F1 Na1 F2 P1 6.39(8) no . . . .
F2 Na1 F1 P1 -6.09(7) no . . . .
F1 Na1 O2 C8 -68.21(19) no . . . .
F1 Na1 O2 C9 76.34(14) no . . . .
O2 Na1 F1 P1 65.50(11) no . . . .
F1 Na1 O3 C10 -134.98(12) no . . . .
F1 Na1 O3 C11 101.47(14) no . . . .
O3 Na1 F1 P1 131.49(10) no . . . .
F1 Na1 O4 C12 -61.73(14) no . . . .
F1 Na1 O4 C13 67.65(15) no . . . .
O4 Na1 F1 P1 -158.03(10) no . . . .
F1 Na1 O5 C14 -97.91(14) no . . . .
F1 Na1 O5 C15 120.24(17) no . . . .
O5 Na1 F1 P1 -88.50(11) no . . . .
F2 Na1 O2 C8 -15.83(18) no . . . .
F2 Na1 O2 C9 128.73(14) no . . . .
O2 Na1 F2 P1 -101.31(11) no . . . .
F2 Na1 O3 C10 -95.19(14) no . . . .
F2 Na1 O3 C11 141.26(13) no . . . .
O3 Na1 F2 P1 -43.62(14) no . . . .
F2 Na1 O4 C12 -92.78(16) no . . . .
F2 Na1 O4 C13 36.6(2) no . . . .
O4 Na1 F2 P1 44.98(15) no . . . .
F2 Na1 O5 C14 -153.38(14) no . . . .
F2 Na1 O5 C15 64.76(17) no . . . .
O5 Na1 F2 P1 97.64(11) no . . . .
O2 Na1 O3 C10 -31.52(11) no . . . .
O2 Na1 O3 C11 -155.07(16) no . . . .
O3 Na1 O2 C8 -143.74(19) no . . . .
O3 Na1 O2 C9 0.81(12) no . . . .
O2 Na1 O4 C12 34.3(2) no . . . .
O2 Na1 O4 C13 163.63(12) no . . . .
O4 Na1 O2 C8 -158.40(16) no . . . .
O4 Na1 O2 C9 -13.8(2) no . . . .
O2 Na1 O5 C14 160.35(17) no . . . .
O2 Na1 O5 C15 18.5(3) no . . . .
O5 Na1 O2 C8 30.7(3) no . . . .
O5 Na1 O2 C9 175.26(16) no . . . .
O3 Na1 O4 C12 19.76(13) no . . . .
O3 Na1 O4 C13 149.13(16) no . . . .
O4 Na1 O3 C10 137.84(14) no . . . .
O4 Na1 O3 C11 14.29(13) no . . . .
O3 Na1 O5 C14 -27.3(2) no . . . .
O3 Na1 O5 C15 -169.20(14) no . . . .
O5 Na1 O3 C10 152.14(12) no . . . .
O5 Na1 O3 C11 28.6(2) no . . . .
O4 Na1 O5 C14 -12.99(12) no . . . .
O4 Na1 O5 C15 -154.85(19) no . . . .
O5 Na1 O4 C12 -150.04(16) no . . . .
O5 Na1 O4 C13 -20.66(13) no . . . .
C6 O1 C7 C8 172.1(2) no . . . .
C7 O1 C6 C1 -171.1(3) no . . . .
C7 O1 C6 C5 8.7(5) no . . . .
Na1 O2 C8 C7 -125.1(2) no . . . .
Na1 O2 C9 C10 28.9(3) no . . . .
C8 O2 C9 C10 179.1(2) no . . . .
C9 O2 C8 C7 90.1(3) no . . . .
Na1 O3 C10 C9 60.5(3) no . . . .
Na1 O3 C11 C12 -45.0(3) no . . . .
C10 O3 C11 C12 -166.9(3) no . . . .
C11 O3 C10 C9 -175.8(3) no . . . .
Na1 O4 C12 C11 -49.6(3) no . . . .
Na1 O4 C13 C14 51.6(3) no . . . .
C12 O4 C13 C14 -179.9(2) no . . . .
C13 O4 C12 C11 -178.6(2) no . . . .
Na1 O5 C14 C13 43.5(3) no . . . .
Na1 O5 C15 C16 -51.0(4) no . . . .
C14 O5 C15 C16 167.8(2) no . . . .
C15 O5 C14 C13 -166.9(2) no . . . .
C16 O6 C17 C18 4.6(4) no . . . .
C16 O6 C17 C22 -174.6(3) no . . . .
C17 O6 C16 C15 -179.1(2) no . . . .
As1 C1 C2 C3 -178.9(2) no . . . .
As1 C1 C6 O1 -0.7(4) no . . . .
As1 C1 C6 C5 179.4(2) no . . . .
C2 C1 C6 O1 -178.7(3) no . . . .
C2 C1 C6 C5 1.5(5) no . . . .
C6 C1 C2 C3 -1.2(5) no . . . .
C1 C2 C3 C4 0.2(5) no . . . .
C2 C3 C4 C5 0.5(5) no . . . .
C3 C4 C5 C6 -0.1(5) no . . . .
C4 C5 C6 O1 179.3(3) no . . . .
C4 C5 C6 C1 -0.9(5) no . . . .
O1 C7 C8 O2 69.8(3) no . . . .
O2 C9 C10 O3 -60.1(4) no . . . .
O3 C11 C12 O4 63.0(3) no . . . .
O4 C13 C14 O5 -64.5(3) no . . . .
O5 C15 C16 O6 84.7(3) no . . . .
O6 C17 C18 C19 -179.8(3) no . . . .
O6 C17 C22 As1 3.6(4) no . . . .
O6 C17 C22 C21 -179.2(3) no . . . .
C18 C17 C22 As1 -175.6(3) no . . . .
C18 C17 C22 C21 1.5(5) no . . . .
C22 C17 C18 C19 -0.6(5) no . . . .
C17 C18 C19 C20 -0.6(5) no . . . .
C18 C19 C20 C21 0.9(5) no . . . .
C19 C20 C21 C22 0.0(5) no . . . .
C20 C21 C22 As1 176.0(3) no . . . .
C20 C21 C22 C17 -1.2(5) no . . . .
As1 C23 C24 C25 179.6(2) no . . . .
As1 C23 C28 C27 -179.3(2) no . . . .
C24 C23 C28 C27 0.9(5) no . . . .
C28 C23 C24 C25 -0.6(5) no . . . .
C23 C24 C25 C26 0.1(5) no . . . .
C24 C25 C26 C27 0.1(5) no . . . .
C25 C26 C27 C28 0.2(5) no . . . .
C26 C27 C28 C23 -0.7(5) no . . . .
